data_4302487
loop_
_publ_author_name
'Ruiqing Fan'
'Yulin Yang'
'Yanbin Yin'
'WuLiJi Hasi'
'Ying Mu'

_publ_section_title
;
Syntheses and Structures of Blue-Luminescent Mercury(II) Complexes with
2,6-Bis(imino)pyridyl Ligands
;
_journal_name_full 'Inorganic Chemistry'
_journal_page_first 6034
_journal_page_last 6043
_journal_paper_doi 10.1021/ic900339u
_journal_volume 48
_journal_year 2009
_chemical_formula_sum 'C29 H34 Cl2 Hg N4'
_chemical_formula_weight 710.09
_chemical_name_systematic
; 
 ? 
;
_space_group_IT_number 14
_symmetry_cell_setting monoclinic
_symmetry_space_group_name_Hall '-P 2yn'
_symmetry_space_group_name_H-M 'P 1 21/n 1'
_atom_sites_solution_hydrogens geom
_atom_sites_solution_primary direct
_atom_sites_solution_secondary difmap
_audit_creation_method SHELXL-97
_cell_angle_alpha 90.00
_cell_angle_beta 92.896(4)
_cell_angle_gamma 90.00
_cell_formula_units_Z 8
_cell_length_a 16.826(5)
_cell_length_b 14.980(4)
_cell_length_c 23.598(6)
_cell_measurement_reflns_used 32288
_cell_measurement_temperature 293(2)
_cell_measurement_theta_max 26.14
_cell_measurement_theta_min 1.61
_cell_volume 5940(3)
_computing_cell_refinement 'Bruker SMART'
_computing_data_collection 'Bruker SMART'
_computing_data_reduction 'Bruker SAINT'
_computing_molecular_graphics SHELXP-97
_computing_publication_material SHELXTL
_computing_structure_refinement 'SHELXL-97 (Sheldrick, 1997)'
_computing_structure_solution 'SHELXS-97 (Sheldrick, 1997)'
_diffrn_ambient_temperature 293(2)
_diffrn_measured_fraction_theta_full 0.976
_diffrn_measured_fraction_theta_max 0.976
_diffrn_measurement_device_type 'Bruker Smart APEX CCD area detector'
_diffrn_measurement_method 'phi and omega scans'
_diffrn_radiation_monochromator graphite
_diffrn_radiation_source 'fine-focus sealed tube'
_diffrn_radiation_type MoK\a
_diffrn_radiation_wavelength 0.71073
_diffrn_reflns_av_R_equivalents 0.1909
_diffrn_reflns_av_sigmaI/netI 0.1941
_diffrn_reflns_limit_h_max 20
_diffrn_reflns_limit_h_min -20
_diffrn_reflns_limit_k_max 14
_diffrn_reflns_limit_k_min -18
_diffrn_reflns_limit_l_max 28
_diffrn_reflns_limit_l_min -28
_diffrn_reflns_number 32288
_diffrn_reflns_theta_full 26.14
_diffrn_reflns_theta_max 26.14
_diffrn_reflns_theta_min 1.61
_diffrn_standards_decay_% 0
_diffrn_standards_interval_count 0
_diffrn_standards_interval_time 0
_diffrn_standards_number 0
_exptl_absorpt_coefficient_mu 5.385
_exptl_absorpt_correction_T_max 0.3706
_exptl_absorpt_correction_T_min 0.3140
_exptl_absorpt_correction_type multi-scan
_exptl_crystal_colour yellow
_exptl_crystal_density_diffrn 1.588
_exptl_crystal_density_method 'not measured'
_exptl_crystal_description block
_exptl_crystal_F_000 2800
_exptl_crystal_size_max 0.28
_exptl_crystal_size_mid 0.25
_exptl_crystal_size_min 0.23
_refine_diff_density_max 1.336
_refine_diff_density_min -1.434
_refine_diff_density_rms 0.144
_refine_ls_extinction_method none
_refine_ls_goodness_of_fit_ref 0.667
_refine_ls_hydrogen_treatment constr
_refine_ls_matrix_type full
_refine_ls_number_parameters 651
_refine_ls_number_reflns 11585
_refine_ls_number_restraints 12
_refine_ls_restrained_S_all 0.667
_refine_ls_R_factor_all 0.1066
_refine_ls_R_factor_gt 0.0488
_refine_ls_shift/su_max 0.001
_refine_ls_shift/su_mean 0.000
_refine_ls_structure_factor_coef Fsqd
_refine_ls_weighting_details 'calc w=1/[\s^2^(Fo^2^)] where P=(Fo^2^+2Fc^2^)/3'
_refine_ls_weighting_scheme calc
_refine_ls_wR_factor_gt 0.0884
_refine_ls_wR_factor_ref 0.1094
_reflns_number_gt 5920
_reflns_number_total 11585
_reflns_threshold_expression >2sigma(I)
_cod_data_source_file ic900339u_si_001_6.cif
_cod_data_source_block Complex6
_cod_depositor_comments
;
The following automatic conversions were performed:
'_symmetry_cell_setting' value 'Monoclinic' changed to 'monoclinic'
according to '/home/saulius/struct/CIF-dictionaries/cif_core.dic'
dictionary named 'cif_core.dic' version 2.4.1 from 2010-06-29.

Automatic conversion script
Id: cif_fix_enum 1527 2010-12-29 10:47:43Z saulius 
;
_cod_original_cell_volume 5941(3)
_cod_original_sg_symbol_H-M 'P 21/n'
_cod_database_code 4302487

loop_
_symmetry_equiv_pos_as_xyz
'x, y, z'
'-x+1/2, y+1/2, -z+1/2'
'-x, -y, -z'
'x-1/2, -y-1/2, z-1/2'

loop_
_atom_site_label
_atom_site_type_symbol
_atom_site_fract_x
_atom_site_fract_y
_atom_site_fract_z
_atom_site_U_iso_or_equiv
_atom_site_adp_type
_atom_site_occupancy
_atom_site_symmetry_multiplicity
_atom_site_calc_flag
_atom_site_refinement_flags
_atom_site_disorder_assembly
_atom_site_disorder_group
Hg1 Hg 0.77363(2) 0.85133(2) 0.214977(13) 0.05069(11) Uani 1 1 d . . .
Cl1 Cl 0.83176(15) 0.72141(14) 0.26276(9) 0.0656(6) Uani 1 1 d . . .
Cl2 Cl 0.64371(14) 0.83862(15) 0.16469(10) 0.0698(7) Uani 1 1 d . . .
N1 N 0.8623(4) 0.8630(4) 0.1340(2) 0.0473(17) Uani 1 1 d . . .
N2 N 0.8416(4) 0.9898(4) 0.2135(3) 0.0432(16) Uani 1 1 d . . .
N3 N 0.7405(4) 0.9485(4) 0.2943(2) 0.0469(17) Uani 1 1 d . . .
C1 C 0.9040(5) 0.9333(6) 0.1301(3) 0.052(2) Uani 1 1 d . . .
C2 C 0.8920(5) 1.0075(6) 0.1721(3) 0.048(2) Uani 1 1 d . . .
C3 C 0.9301(6) 1.0887(6) 0.1697(4) 0.070(3) Uani 1 1 d . . .
H3A H 0.9656 1.1005 0.1417 0.085 Uiso 1 1 calc R . .
C4 C 0.9140(6) 1.1525(6) 0.2103(4) 0.072(3) Uani 1 1 d . . .
H4A H 0.9374 1.2086 0.2086 0.087 Uiso 1 1 calc R . .
C5 C 0.8646(5) 1.1340(5) 0.2524(3) 0.053(2) Uani 1 1 d . . .
H5A H 0.8545 1.1767 0.2797 0.063 Uiso 1 1 calc R . .
C6 C 0.8291(5) 1.0501(5) 0.2542(3) 0.047(2) Uani 1 1 d . . .
C7 C 0.7744(5) 1.0236(6) 0.2997(3) 0.045(2) Uani 1 1 d . . .
C8 C 0.9619(6) 0.9508(6) 0.0846(4) 0.086(3) Uani 1 1 d . . .
H8A H 0.9648 0.8992 0.0606 0.130 Uiso 1 1 calc R . .
H8B H 1.0136 0.9631 0.1019 0.130 Uiso 1 1 calc R . .
H8C H 0.9441 1.0012 0.0622 0.130 Uiso 1 1 calc R . .
C9 C 0.7645(5) 1.0861(6) 0.3487(3) 0.064(2) Uani 1 1 d . . .
H9A H 0.7288 1.0601 0.3746 0.097 Uiso 1 1 calc R . .
H9B H 0.7431 1.1418 0.3348 0.097 Uiso 1 1 calc R . .
H9C H 0.8153 1.0963 0.3680 0.097 Uiso 1 1 calc R . .
C10 C 0.8718(5) 0.7860(5) 0.0972(3) 0.046(2) Uani 1 1 d . . .
C11 C 0.9329(5) 0.7243(6) 0.1117(3) 0.047(2) Uani 1 1 d . . .
C12 C 0.9367(6) 0.6487(6) 0.0797(4) 0.060(2) Uani 1 1 d . . .
H12A H 0.9771 0.6079 0.0884 0.072 Uiso 1 1 calc R . .
C13 C 0.8836(6) 0.6302(6) 0.0351(4) 0.057(2) Uani 1 1 d . . .
C14 C 0.8254(5) 0.6940(6) 0.0202(3) 0.055(2) Uani 1 1 d . . .
H14A H 0.7904 0.6843 -0.0109 0.066 Uiso 1 1 calc R . .
C15 C 0.8200(5) 0.7724(6) 0.0520(3) 0.050(2) Uani 1 1 d . . .
C16 C 0.9941(5) 0.7404(6) 0.1594(3) 0.070(3) Uani 1 1 d . . .
H16A H 1.0301 0.6908 0.1622 0.105 Uiso 1 1 calc R . .
H16B H 0.9679 0.7469 0.1944 0.105 Uiso 1 1 calc R . .
H16C H 1.0232 0.7939 0.1519 0.105 Uiso 1 1 calc R . .
C17 C 0.8876(6) 0.5446(6) 0.0007(4) 0.090(3) Uani 1 1 d . . .
H17A H 0.9301 0.5078 0.0162 0.135 Uiso 1 1 calc R . .
H17B H 0.8971 0.5589 -0.0380 0.135 Uiso 1 1 calc R . .
H17C H 0.8381 0.5130 0.0023 0.135 Uiso 1 1 calc R . .
C18 C 0.7561(6) 0.8419(6) 0.0343(4) 0.069(3) Uani 1 1 d . . .
H18A H 0.7597 0.8916 0.0599 0.104 Uiso 1 1 calc R . .
H18B H 0.7043 0.8152 0.0354 0.104 Uiso 1 1 calc R . .
H18C H 0.7645 0.8622 -0.0035 0.104 Uiso 1 1 calc R . .
C19 C 0.6871(5) 0.9153(5) 0.3363(3) 0.047(2) Uani 1 1 d . . .
C20 C 0.6062(6) 0.9304(6) 0.3273(3) 0.054(2) Uani 1 1 d . . .
C21 C 0.5564(6) 0.8867(6) 0.3623(4) 0.072(3) Uani 1 1 d . . .
H21A H 0.5019 0.8960 0.3571 0.086 Uiso 1 1 calc R . .
C22 C 0.5834(7) 0.8300(7) 0.4048(5) 0.080(3) Uani 1 1 d . . .
C23 C 0.6648(7) 0.8214(6) 0.4147(4) 0.073(3) Uani 1 1 d . . .
H23A H 0.6839 0.7868 0.4452 0.087 Uiso 1 1 calc R . .
C24 C 0.7200(6) 0.8635(6) 0.3800(4) 0.061(2) Uani 1 1 d . . .
C25 C 0.5738(6) 0.9916(6) 0.2822(4) 0.077(3) Uani 1 1 d . . .
H25A H 0.6168 1.0160 0.2619 0.115 Uiso 1 1 calc R . .
H25B H 0.5451 1.0392 0.2991 0.115 Uiso 1 1 calc R . .
H25C H 0.5386 0.9591 0.2564 0.115 Uiso 1 1 calc R . .
C26 C 0.5279(7) 0.7805(7) 0.4428(5) 0.110(4) Uani 1 1 d U . .
H26A H 0.5587 0.7453 0.4699 0.165 Uiso 1 1 calc R . .
H26B H 0.4934 0.7422 0.4200 0.165 Uiso 1 1 calc R . .
H26C H 0.4964 0.8228 0.4624 0.165 Uiso 1 1 calc R . .
C27 C 0.8075(6) 0.8551(6) 0.3913(3) 0.073(3) Uani 1 1 d . . .
H27A H 0.8346 0.8879 0.3631 0.109 Uiso 1 1 calc R . .
H27B H 0.8225 0.7934 0.3899 0.109 Uiso 1 1 calc R . .
H27C H 0.8219 0.8788 0.4282 0.109 Uiso 1 1 calc R . .
N4 N 0.6931(8) 0.5901(6) 0.4557(4) 0.106(3) Uani 1 1 d . . .
C28 C 0.7458(10) 0.5881(11) 0.4286(6) 0.105(5) Uani 1 1 d U . .
C29 C 0.8138(10) 0.5841(8) 0.3975(5) 0.145(6) Uani 1 1 d . . .
H29A H 0.8140 0.6334 0.3715 0.218 Uiso 1 1 calc R . .
H29B H 0.8141 0.5291 0.3767 0.218 Uiso 1 1 calc R . .
H29C H 0.8601 0.5871 0.4229 0.218 Uiso 1 1 calc R . .
Hg1A Hg 0.29067(2) 0.52758(2) 0.222580(13) 0.04797(11) Uani 1 1 d . . .
Cl1A Cl 0.32868(17) 0.39466(15) 0.27583(9) 0.0752(7) Uani 1 1 d . . .
Cl2A Cl 0.17119(14) 0.52230(15) 0.15924(9) 0.0634(6) Uani 1 1 d . . .
N1A N 0.3942(4) 0.5361(4) 0.1505(2) 0.0466(17) Uani 1 1 d . . .
N2A N 0.3587(4) 0.6674(4) 0.2235(2) 0.0383(15) Uani 1 1 d . . .
N3A N 0.2518(4) 0.6246(4) 0.3000(2) 0.0460(17) Uani 1 1 d . . .
C1A C 0.4310(5) 0.6108(5) 0.1459(3) 0.0424(19) Uani 1 1 d . . .
C2A C 0.4091(5) 0.6859(5) 0.1837(3) 0.045(2) Uani 1 1 d . . .
C3A C 0.4411(5) 0.7698(6) 0.1775(4) 0.061(2) Uani 1 1 d . . .
H3AA H 0.4760 0.7818 0.1491 0.074 Uiso 1 1 calc R . .
C4A C 0.4194(6) 0.8363(6) 0.2152(4) 0.066(3) Uani 1 1 d . . .
H4AA H 0.4400 0.8936 0.2121 0.079 Uiso 1 1 calc R . .
C5A C 0.3675(5) 0.8173(5) 0.2569(3) 0.057(2) Uani 1 1 d . . .
H5AA H 0.3522 0.8615 0.2818 0.068 Uiso 1 1 calc R . .
C6A C 0.3387(5) 0.7311(5) 0.2610(3) 0.045(2) Uani 1 1 d . . .
C7A C 0.2800(5) 0.7042(5) 0.3049(3) 0.048(2) Uani 1 1 d . . .
C8A C 0.4940(5) 0.6257(6) 0.1036(3) 0.067(3) Uani 1 1 d . . .
H8AA H 0.5017 0.5717 0.0827 0.101 Uiso 1 1 calc R . .
H8AB H 0.5430 0.6424 0.1233 0.101 Uiso 1 1 calc R . .
H8AC H 0.4773 0.6725 0.0779 0.101 Uiso 1 1 calc R . .
C9A C 0.2620(6) 0.7713(5) 0.3502(3) 0.069(3) Uani 1 1 d . . .
H9AA H 0.2243 0.7462 0.3749 0.103 Uiso 1 1 calc R . .
H9AB H 0.2399 0.8243 0.3327 0.103 Uiso 1 1 calc R . .
H9AC H 0.3101 0.7861 0.3717 0.103 Uiso 1 1 calc R . .
C10A C 0.4128(5) 0.4590(5) 0.1168(3) 0.044(2) Uani 1 1 d . . .
C11A C 0.4646(5) 0.3936(5) 0.1417(3) 0.0417(19) Uani 1 1 d . . .
C12A C 0.4767(5) 0.3198(6) 0.1099(4) 0.057(2) Uani 1 1 d . . .
H12B H 0.5106 0.2761 0.1253 0.068 Uiso 1 1 calc R . .
C13A C 0.4430(6) 0.3050(6) 0.0571(4) 0.053(2) Uani 1 1 d . . .
C14A C 0.3913(5) 0.3688(5) 0.0345(3) 0.048(2) Uani 1 1 d . . .
H14B H 0.3663 0.3592 -0.0010 0.058 Uiso 1 1 calc R . .
C15A C 0.3756(5) 0.4480(6) 0.0639(3) 0.052(2) Uani 1 1 d . . .
C16A C 0.5077(5) 0.4100(5) 0.1979(3) 0.059(2) Uani 1 1 d . . .
H16D H 0.5402 0.3592 0.2079 0.089 Uiso 1 1 calc R . .
H16E H 0.4697 0.4193 0.2263 0.089 Uiso 1 1 calc R . .
H16F H 0.5407 0.4620 0.1953 0.089 Uiso 1 1 calc R . .
C17A C 0.4601(6) 0.2200(5) 0.0242(3) 0.073(3) Uani 1 1 d . . .
H17D H 0.4967 0.1834 0.0463 0.109 Uiso 1 1 calc R . .
H17E H 0.4829 0.2355 -0.0110 0.109 Uiso 1 1 calc R . .
H17F H 0.4114 0.1878 0.0165 0.109 Uiso 1 1 calc R . .
C18A C 0.3209(6) 0.5172(5) 0.0369(3) 0.065(3) Uani 1 1 d . . .
H18D H 0.3017 0.4967 0.0001 0.097 Uiso 1 1 calc R . .
H18E H 0.3494 0.5722 0.0330 0.097 Uiso 1 1 calc R . .
H18F H 0.2767 0.5266 0.0603 0.097 Uiso 1 1 calc R . .
C19A C 0.1973(6) 0.5916(5) 0.3394(3) 0.047(2) Uani 1 1 d . . .
C20A C 0.1165(5) 0.5979(5) 0.3273(3) 0.046(2) Uani 1 1 d . . .
C21A C 0.0663(6) 0.5519(6) 0.3594(3) 0.060(2) Uani 1 1 d . . .
H21B H 0.0119 0.5576 0.3511 0.072 Uiso 1 1 calc R . .
C22A C 0.0913(7) 0.4967(6) 0.4038(4) 0.069(3) Uani 1 1 d . . .
C23A C 0.1735(7) 0.4923(6) 0.4170(3) 0.067(3) Uani 1 1 d . . .
H23B H 0.1921 0.4572 0.4473 0.081 Uiso 1 1 calc R . .
C24A C 0.2291(6) 0.5399(5) 0.3852(3) 0.054(2) Uani 1 1 d . . .
C25A C 0.0848(6) 0.6567(5) 0.2784(3) 0.064(3) Uani 1 1 d . . .
H25D H 0.1286 0.6841 0.2605 0.097 Uiso 1 1 calc R . .
H25E H 0.0510 0.7022 0.2928 0.097 Uiso 1 1 calc R . .
H25F H 0.0549 0.6209 0.2512 0.097 Uiso 1 1 calc R . .
C26A C 0.0334(7) 0.4421(6) 0.4359(4) 0.095(4) Uani 1 1 d . . .
H26D H 0.0616 0.4097 0.4657 0.143 Uiso 1 1 calc R . .
H26E H 0.0064 0.4008 0.4104 0.143 Uiso 1 1 calc R . .
H26F H -0.0049 0.4809 0.4520 0.143 Uiso 1 1 calc R . .
C27A C 0.3148(7) 0.5358(6) 0.3992(4) 0.082(3) Uani 1 1 d . . .
H27D H 0.3247 0.4977 0.4315 0.123 Uiso 1 1 calc R . .
H27E H 0.3343 0.5947 0.4079 0.123 Uiso 1 1 calc R . .
H27F H 0.3415 0.5125 0.3674 0.123 Uiso 1 1 calc R . .
N4A N 0.3301(7) 0.7556(7) 0.0429(5) 0.110(4) Uani 1 1 d . . .
C28A C 0.2737(9) 0.7554(8) 0.0660(5) 0.083(3) Uani 1 1 d . . .
C29A C 0.2043(10) 0.7560(8) 0.0953(6) 0.136(5) Uani 1 1 d . . .
H29D H 0.1980 0.8133 0.1128 0.204 Uiso 1 1 calc R . .
H29E H 0.2072 0.7106 0.1241 0.204 Uiso 1 1 calc R . .
H29F H 0.1596 0.7445 0.0694 0.204 Uiso 1 1 calc R . .

loop_
_atom_site_aniso_label
_atom_site_aniso_U_11
_atom_site_aniso_U_22
_atom_site_aniso_U_33
_atom_site_aniso_U_23
_atom_site_aniso_U_13
_atom_site_aniso_U_12
Hg1 0.0530(2) 0.0432(2) 0.0563(2) 0.00019(15) 0.00690(16) -0.00499(16)
Cl1 0.0764(17) 0.0487(14) 0.0709(15) 0.0059(11) -0.0047(12) 0.0010(12)
Cl2 0.0543(15) 0.0717(17) 0.0823(17) 0.0114(12) -0.0082(12) -0.0089(12)
N1 0.058(5) 0.043(4) 0.041(4) 0.000(3) 0.003(3) 0.000(4)
N2 0.041(4) 0.043(4) 0.045(4) 0.001(3) -0.006(3) 0.001(3)
N3 0.052(4) 0.041(4) 0.048(4) -0.001(3) 0.008(3) 0.002(3)
C1 0.043(5) 0.068(7) 0.044(5) 0.000(4) 0.004(4) -0.011(5)
C2 0.044(5) 0.057(6) 0.043(5) 0.011(4) -0.003(4) -0.006(4)
C3 0.089(8) 0.064(7) 0.059(6) 0.011(5) 0.001(5) -0.020(6)
C4 0.100(9) 0.046(6) 0.071(7) -0.006(5) 0.004(6) -0.023(6)
C5 0.066(6) 0.035(5) 0.057(6) -0.009(4) 0.004(5) -0.005(4)
C6 0.053(5) 0.047(6) 0.040(5) 0.003(4) -0.002(4) 0.000(4)
C7 0.050(5) 0.041(5) 0.043(5) 0.002(4) -0.002(4) 0.005(4)
C8 0.090(8) 0.089(9) 0.083(7) -0.020(5) 0.030(6) -0.035(6)
C9 0.068(6) 0.069(7) 0.057(6) -0.005(5) 0.013(5) 0.003(5)
C10 0.048(5) 0.049(5) 0.042(5) -0.001(4) 0.013(4) -0.003(4)
C11 0.057(6) 0.051(6) 0.034(5) -0.001(4) 0.001(4) 0.003(5)
C12 0.060(6) 0.062(7) 0.058(6) 0.006(5) 0.007(5) 0.012(5)
C13 0.067(7) 0.051(6) 0.053(6) -0.007(4) 0.018(5) -0.006(5)
C14 0.065(6) 0.063(6) 0.039(5) -0.007(4) 0.006(4) -0.006(5)
C15 0.049(5) 0.062(6) 0.040(5) 0.009(4) 0.000(4) -0.009(5)
C16 0.067(7) 0.078(7) 0.064(6) 0.009(5) -0.014(5) 0.020(5)
C17 0.084(8) 0.077(8) 0.111(9) -0.032(6) 0.022(6) -0.005(6)
C18 0.074(7) 0.067(7) 0.065(6) -0.004(4) -0.013(5) 0.002(6)
C19 0.051(6) 0.041(5) 0.049(5) -0.003(4) 0.006(4) 0.005(4)
C20 0.066(6) 0.041(6) 0.057(6) -0.008(4) 0.022(5) 0.014(5)
C21 0.063(7) 0.064(7) 0.092(8) -0.011(6) 0.032(6) 0.016(5)
C22 0.092(9) 0.064(8) 0.089(8) -0.010(6) 0.058(7) -0.006(6)
C23 0.100(9) 0.042(6) 0.079(7) -0.003(5) 0.035(6) 0.005(6)
C24 0.071(7) 0.054(6) 0.061(6) -0.004(5) 0.022(5) 0.014(5)
C25 0.070(7) 0.069(7) 0.090(7) -0.001(5) 0.001(6) 0.015(6)
C26 0.110(4) 0.110(4) 0.111(4) 0.000(2) 0.012(2) 0.000(2)
C27 0.081(8) 0.092(8) 0.045(6) 0.001(5) -0.001(5) 0.026(6)
N4 0.145(11) 0.065(7) 0.103(8) 0.006(5) -0.041(7) -0.002(7)
C28 0.106(5) 0.104(5) 0.104(5) 0.001(2) 0.002(2) 0.000(2)
C29 0.204(19) 0.098(11) 0.127(12) 0.029(8) -0.044(11) -0.029(12)
Hg1A 0.0587(2) 0.03496(19) 0.0511(2) -0.00201(14) 0.01088(16) -0.00605(16)
Cl1A 0.100(2) 0.0492(15) 0.0776(16) 0.0172(12) 0.0142(14) 0.0115(14)
Cl2A 0.0632(15) 0.0633(16) 0.0627(14) -0.0018(11) -0.0054(11) -0.0046(12)
N1A 0.054(4) 0.039(4) 0.047(4) 0.000(3) 0.012(3) 0.001(4)
N2A 0.044(4) 0.030(4) 0.041(4) 0.007(3) 0.011(3) -0.004(3)
N3A 0.067(5) 0.032(4) 0.040(4) 0.002(3) 0.010(3) 0.003(4)
C1A 0.047(5) 0.044(5) 0.037(5) 0.003(4) 0.003(4) -0.001(4)
C2A 0.048(5) 0.041(5) 0.047(5) 0.003(4) -0.002(4) -0.010(4)
C3A 0.060(6) 0.063(7) 0.062(6) 0.000(5) 0.008(5) -0.019(5)
C4A 0.079(7) 0.034(6) 0.083(7) 0.001(5) 0.004(6) -0.033(5)
C5A 0.074(7) 0.026(5) 0.071(6) -0.015(4) 0.012(5) -0.011(4)
C6A 0.061(6) 0.023(4) 0.049(5) -0.006(4) 0.006(4) -0.013(4)
C7A 0.060(6) 0.039(5) 0.045(5) -0.007(4) 0.009(4) 0.004(4)
C8A 0.061(6) 0.076(7) 0.067(6) -0.001(5) 0.015(5) -0.008(5)
C9A 0.102(8) 0.043(6) 0.064(6) -0.016(4) 0.024(5) -0.012(5)
C10A 0.040(5) 0.046(5) 0.047(5) -0.004(4) 0.014(4) -0.003(4)
C11A 0.043(5) 0.042(5) 0.041(5) -0.003(4) 0.005(4) -0.006(4)
C12A 0.045(5) 0.058(6) 0.069(6) -0.001(5) 0.018(5) 0.011(4)
C13A 0.063(6) 0.046(6) 0.054(6) -0.009(4) 0.026(5) -0.007(5)
C14A 0.055(6) 0.051(6) 0.039(5) -0.005(4) 0.004(4) -0.004(4)
C15A 0.051(6) 0.058(6) 0.048(5) -0.004(4) 0.010(4) 0.007(4)
C16A 0.054(6) 0.058(6) 0.066(6) 0.007(4) 0.001(5) 0.009(5)
C17A 0.101(9) 0.051(6) 0.067(6) -0.014(5) 0.020(5) 0.004(6)
C18A 0.078(7) 0.060(6) 0.055(6) -0.007(4) -0.012(5) 0.020(5)
C19A 0.081(7) 0.035(5) 0.026(4) -0.004(3) 0.007(4) 0.003(5)
C20A 0.062(6) 0.033(5) 0.044(5) -0.009(4) 0.012(4) 0.008(4)
C21A 0.075(7) 0.053(6) 0.052(6) -0.009(4) 0.015(5) 0.001(5)
C22A 0.104(9) 0.050(6) 0.057(6) -0.004(5) 0.034(6) -0.005(6)
C23A 0.112(10) 0.053(6) 0.038(5) 0.002(4) 0.014(6) 0.002(6)
C24A 0.074(7) 0.046(6) 0.043(5) -0.009(4) 0.007(5) 0.006(5)
C25A 0.066(7) 0.062(6) 0.066(6) 0.008(5) 0.006(5) 0.016(5)
C26A 0.159(12) 0.050(7) 0.083(7) -0.009(5) 0.071(7) -0.029(7)
C27A 0.101(9) 0.085(8) 0.060(6) 0.015(5) -0.002(6) 0.025(7)
N4A 0.112(10) 0.087(8) 0.131(10) -0.030(6) -0.009(7) -0.013(7)
C28A 0.097(11) 0.069(8) 0.080(9) 0.000(6) -0.008(7) 0.009(8)
C29A 0.174(17) 0.096(11) 0.143(12) -0.004(8) 0.046(11) 0.024(10)

loop_
_atom_type_symbol
_atom_type_description
_atom_type_scat_dispersion_real
_atom_type_scat_dispersion_imag
_atom_type_scat_source
C C 0.0033 0.0016 'International Tables Vol C Tables 4.2.6.8 and 6.1.1.4'
H H 0.0000 0.0000 'International Tables Vol C Tables 4.2.6.8 and 6.1.1.4'
N N 0.0061 0.0033 'International Tables Vol C Tables 4.2.6.8 and 6.1.1.4'
Cl Cl 0.1484 0.1585 'International Tables Vol C Tables 4.2.6.8 and 6.1.1.4'
Hg Hg -2.3894 9.2266 'International Tables Vol C Tables 4.2.6.8 and 6.1.1.4'

loop_
_geom_angle_atom_site_label_1
_geom_angle_atom_site_label_2
_geom_angle_atom_site_label_3
_geom_angle
_geom_angle_site_symmetry_1
_geom_angle_site_symmetry_3
_geom_angle_publ_flag
N2 Hg1 Cl1 121.65(15) . . ?
N2 Hg1 Cl2 118.81(15) . . ?
Cl1 Hg1 Cl2 119.51(8) . . ?
N2 Hg1 N3 67.7(2) . . ?
Cl1 Hg1 N3 102.85(16) . . ?
Cl2 Hg1 N3 100.64(17) . . ?
N2 Hg1 N1 67.6(2) . . ?
Cl1 Hg1 N1 99.75(16) . . ?
Cl2 Hg1 N1 100.89(16) . . ?
N3 Hg1 N1 135.3(2) . . ?
C1 N1 C10 122.4(7) . . ?
C1 N1 Hg1 117.8(5) . . ?
C10 N1 Hg1 119.3(5) . . ?
C6 N2 C2 120.8(7) . . ?
C6 N2 Hg1 119.0(5) . . ?
C2 N2 Hg1 120.2(5) . . ?
C7 N3 C19 121.6(7) . . ?
C7 N3 Hg1 119.1(5) . . ?
C19 N3 Hg1 119.1(5) . . ?
N1 C1 C2 118.1(7) . . ?
N1 C1 C8 124.9(8) . . ?
C2 C1 C8 116.9(8) . . ?
N2 C2 C3 120.9(8) . . ?
N2 C2 C1 116.1(7) . . ?
C3 C2 C1 123.0(8) . . ?
C2 C3 C4 118.1(9) . . ?
C2 C3 H3A 121.0 . . ?
C4 C3 H3A 121.0 . . ?
C5 C4 C3 120.9(9) . . ?
C5 C4 H4A 119.6 . . ?
C3 C4 H4A 119.6 . . ?
C4 C5 C6 119.2(8) . . ?
C4 C5 H5A 120.4 . . ?
C6 C5 H5A 120.4 . . ?
N2 C6 C5 120.1(8) . . ?
N2 C6 C7 117.2(7) . . ?
C5 C6 C7 122.7(7) . . ?
N3 C7 C6 116.9(7) . . ?
N3 C7 C9 124.4(7) . . ?
C6 C7 C9 118.7(7) . . ?
C1 C8 H8A 109.5 . . ?
C1 C8 H8B 109.5 . . ?
H8A C8 H8B 109.5 . . ?
C1 C8 H8C 109.5 . . ?
H8A C8 H8C 109.5 . . ?
H8B C8 H8C 109.5 . . ?
C7 C9 H9A 109.5 . . ?
C7 C9 H9B 109.5 . . ?
H9A C9 H9B 109.5 . . ?
C7 C9 H9C 109.5 . . ?
H9A C9 H9C 109.5 . . ?
H9B C9 H9C 109.5 . . ?
C15 C10 C11 121.6(8) . . ?
C15 C10 N1 120.1(8) . . ?
C11 C10 N1 118.2(7) . . ?
C12 C11 C10 117.5(8) . . ?
C12 C11 C16 119.9(8) . . ?
C10 C11 C16 122.6(7) . . ?
C11 C12 C13 123.1(9) . . ?
C11 C12 H12A 118.5 . . ?
C13 C12 H12A 118.5 . . ?
C12 C13 C14 118.2(8) . . ?
C12 C13 C17 122.3(9) . . ?
C14 C13 C17 119.5(9) . . ?
C15 C14 C13 120.2(8) . . ?
C15 C14 H14A 119.9 . . ?
C13 C14 H14A 119.9 . . ?
C10 C15 C14 119.3(8) . . ?
C10 C15 C18 121.6(8) . . ?
C14 C15 C18 119.1(8) . . ?
C11 C16 H16A 109.5 . . ?
C11 C16 H16B 109.5 . . ?
H16A C16 H16B 109.5 . . ?
C11 C16 H16C 109.5 . . ?
H16A C16 H16C 109.5 . . ?
H16B C16 H16C 109.5 . . ?
C13 C17 H17A 109.5 . . ?
C13 C17 H17B 109.5 . . ?
H17A C17 H17B 109.5 . . ?
C13 C17 H17C 109.5 . . ?
H17A C17 H17C 109.5 . . ?
H17B C17 H17C 109.5 . . ?
C15 C18 H18A 109.5 . . ?
C15 C18 H18B 109.5 . . ?
H18A C18 H18B 109.5 . . ?
C15 C18 H18C 109.5 . . ?
H18A C18 H18C 109.5 . . ?
H18B C18 H18C 109.5 . . ?
C24 C19 C20 124.0(8) . . ?
C24 C19 N3 117.5(8) . . ?
C20 C19 N3 118.3(7) . . ?
C21 C20 C19 117.0(8) . . ?
C21 C20 C25 120.8(9) . . ?
C19 C20 C25 122.2(8) . . ?
C20 C21 C22 123.0(10) . . ?
C20 C21 H21A 118.5 . . ?
C22 C21 H21A 118.5 . . ?
C21 C22 C23 118.0(9) . . ?
C21 C22 C26 122.8(11) . . ?
C23 C22 C26 119.1(11) . . ?
C22 C23 C24 122.1(10) . . ?
C22 C23 H23A 118.9 . . ?
C24 C23 H23A 118.9 . . ?
C19 C24 C23 115.6(9) . . ?
C19 C24 C27 122.3(8) . . ?
C23 C24 C27 122.1(9) . . ?
C20 C25 H25A 109.5 . . ?
C20 C25 H25B 109.5 . . ?
H25A C25 H25B 109.5 . . ?
C20 C25 H25C 109.5 . . ?
H25A C25 H25C 109.5 . . ?
H25B C25 H25C 109.5 . . ?
C22 C26 H26A 109.5 . . ?
C22 C26 H26B 109.5 . . ?
H26A C26 H26B 109.5 . . ?
C22 C26 H26C 109.5 . . ?
H26A C26 H26C 109.5 . . ?
H26B C26 H26C 109.5 . . ?
C24 C27 H27A 109.5 . . ?
C24 C27 H27B 109.5 . . ?
H27A C27 H27B 109.5 . . ?
C24 C27 H27C 109.5 . . ?
H27A C27 H27C 109.5 . . ?
H27B C27 H27C 109.5 . . ?
N4 C28 C29 176.9(19) . . ?
C28 C29 H29A 109.5 . . ?
C28 C29 H29B 109.5 . . ?
H29A C29 H29B 109.5 . . ?
C28 C29 H29C 109.5 . . ?
H29A C29 H29C 109.5 . . ?
H29B C29 H29C 109.5 . . ?
N2A Hg1A Cl1A 127.04(16) . . ?
N2A Hg1A Cl2A 114.41(15) . . ?
Cl1A Hg1A Cl2A 118.54(8) . . ?
N2A Hg1A N3A 67.6(2) . . ?
Cl1A Hg1A N3A 100.03(15) . . ?
Cl2A Hg1A N3A 103.46(17) . . ?
N2A Hg1A N1A 67.1(2) . . ?
Cl1A Hg1A N1A 102.73(16) . . ?
Cl2A Hg1A N1A 99.54(15) . . ?
N3A Hg1A N1A 134.3(2) . . ?
C1A N1A C10A 122.0(7) . . ?
C1A N1A Hg1A 117.3(5) . . ?
C10A N1A Hg1A 120.8(5) . . ?
C2A N2A C6A 120.3(7) . . ?
C2A N2A Hg1A 120.0(5) . . ?
C6A N2A Hg1A 119.3(5) . . ?
C7A N3A C19A 120.6(6) . . ?
C7A N3A Hg1A 120.4(5) . . ?
C19A N3A Hg1A 119.0(5) . . ?
N1A C1A C2A 118.0(7) . . ?
N1A C1A C8A 122.8(7) . . ?
C2A C1A C8A 119.1(7) . . ?
N2A C2A C3A 122.2(8) . . ?
N2A C2A C1A 116.8(7) . . ?
C3A C2A C1A 121.0(8) . . ?
C2A C3A C4A 117.8(8) . . ?
C2A C3A H3AA 121.1 . . ?
C4A C3A H3AA 121.1 . . ?
C5A C4A C3A 120.3(8) . . ?
C5A C4A H4AA 119.9 . . ?
C3A C4A H4AA 119.9 . . ?
C4A C5A C6A 118.6(8) . . ?
C4A C5A H5AA 120.7 . . ?
C6A C5A H5AA 120.7 . . ?
N2A C6A C5A 120.9(7) . . ?
N2A C6A C7A 116.7(6) . . ?
C5A C6A C7A 122.3(7) . . ?
N3A C7A C9A 126.5(7) . . ?
N3A C7A C6A 115.6(7) . . ?
C9A C7A C6A 117.9(7) . . ?
C1A C8A H8AA 109.5 . . ?
C1A C8A H8AB 109.5 . . ?
H8AA C8A H8AB 109.5 . . ?
C1A C8A H8AC 109.5 . . ?
H8AA C8A H8AC 109.5 . . ?
H8AB C8A H8AC 109.5 . . ?
C7A C9A H9AA 109.5 . . ?
C7A C9A H9AB 109.5 . . ?
H9AA C9A H9AB 109.5 . . ?
C7A C9A H9AC 109.5 . . ?
H9AA C9A H9AC 109.5 . . ?
H9AB C9A H9AC 109.5 . . ?
C15A C10A C11A 122.3(7) . . ?
C15A C10A N1A 119.5(7) . . ?
C11A C10A N1A 118.0(7) . . ?
C12A C11A C10A 116.1(7) . . ?
C12A C11A C16A 122.9(8) . . ?
C10A C11A C16A 120.8(7) . . ?
C11A C12A C13A 124.8(8) . . ?
C11A C12A H12B 117.6 . . ?
C13A C12A H12B 117.6 . . ?
C12A C13A C14A 117.7(8) . . ?
C12A C13A C17A 121.4(8) . . ?
C14A C13A C17A 120.9(8) . . ?
C13A C14A C15A 121.7(8) . . ?
C13A C14A H14B 119.2 . . ?
C15A C14A H14B 119.2 . . ?
C10A C15A C14A 117.3(8) . . ?
C10A C15A C18A 122.8(7) . . ?
C14A C15A C18A 119.9(8) . . ?
C11A C16A H16D 109.5 . . ?
C11A C16A H16E 109.5 . . ?
H16D C16A H16E 109.5 . . ?
C11A C16A H16F 109.5 . . ?
H16D C16A H16F 109.5 . . ?
H16E C16A H16F 109.5 . . ?
C13A C17A H17D 109.5 . . ?
C13A C17A H17E 109.5 . . ?
H17D C17A H17E 109.5 . . ?
C13A C17A H17F 109.5 . . ?
H17D C17A H17F 109.5 . . ?
H17E C17A H17F 109.5 . . ?
C15A C18A H18D 109.5 . . ?
C15A C18A H18E 109.5 . . ?
H18D C18A H18E 109.5 . . ?
C15A C18A H18F 109.5 . . ?
H18D C18A H18F 109.5 . . ?
H18E C18A H18F 109.5 . . ?
C20A C19A C24A 121.8(8) . . ?
C20A C19A N3A 120.1(7) . . ?
C24A C19A N3A 117.2(8) . . ?
C21A C20A C19A 119.1(8) . . ?
C21A C20A C25A 120.9(9) . . ?
C19A C20A C25A 120.0(8) . . ?
C20A C21A C22A 123.7(10) . . ?
C20A C21A H21B 118.2 . . ?
C22A C21A H21B 118.2 . . ?
C21A C22A C23A 117.0(9) . . ?
C21A C22A C26A 121.7(11) . . ?
C23A C22A C26A 121.3(10) . . ?
C22A C23A C24A 121.9(9) . . ?
C22A C23A H23B 119.0 . . ?
C24A C23A H23B 119.0 . . ?
C19A C24A C23A 116.4(9) . . ?
C19A C24A C27A 121.7(8) . . ?
C23A C24A C27A 121.9(8) . . ?
C20A C25A H25D 109.5 . . ?
C20A C25A H25E 109.5 . . ?
H25D C25A H25E 109.5 . . ?
C20A C25A H25F 109.5 . . ?
H25D C25A H25F 109.5 . . ?
H25E C25A H25F 109.5 . . ?
C22A C26A H26D 109.5 . . ?
C22A C26A H26E 109.5 . . ?
H26D C26A H26E 109.5 . . ?
C22A C26A H26F 109.5 . . ?
H26D C26A H26F 109.5 . . ?
H26E C26A H26F 109.5 . . ?
C24A C27A H27D 109.5 . . ?
C24A C27A H27E 109.5 . . ?
H27D C27A H27E 109.5 . . ?
C24A C27A H27F 109.5 . . ?
H27D C27A H27F 109.5 . . ?
H27E C27A H27F 109.5 . . ?
N4A C28A C29A 179.1(17) . . ?
C28A C29A H29D 109.5 . . ?
C28A C29A H29E 109.5 . . ?
H29D C29A H29E 109.5 . . ?
C28A C29A H29F 109.5 . . ?
H29D C29A H29F 109.5 . . ?
H29E C29A H29F 109.5 . . ?

loop_
_geom_bond_atom_site_label_1
_geom_bond_atom_site_label_2
_geom_bond_distance
_geom_bond_site_symmetry_2
_geom_bond_publ_flag
Hg1 N2 2.370(6) . ?
Hg1 Cl1 2.430(2) . ?
Hg1 Cl2 2.442(2) . ?
Hg1 N3 2.457(6) . ?
Hg1 N1 2.490(7) . ?
N1 C1 1.272(9) . ?
N1 C10 1.457(9) . ?
N2 C6 1.344(9) . ?
N2 C2 1.351(10) . ?
N3 C7 1.265(9) . ?
N3 C19 1.459(9) . ?
C1 C2 1.509(11) . ?
C1 C8 1.509(11) . ?
C2 C3 1.378(11) . ?
C3 C4 1.390(12) . ?
C3 H3A 0.9300 . ?
C4 C5 1.356(11) . ?
C4 H4A 0.9300 . ?
C5 C6 1.392(10) . ?
C5 H5A 0.9300 . ?
C6 C7 1.502(11) . ?
C7 C9 1.504(10) . ?
C8 H8A 0.9600 . ?
C8 H8B 0.9600 . ?
C8 H8C 0.9600 . ?
C9 H9A 0.9600 . ?
C9 H9B 0.9600 . ?
C9 H9C 0.9600 . ?
C10 C15 1.358(10) . ?
C10 C11 1.412(11) . ?
C11 C12 1.365(10) . ?
C11 C16 1.505(11) . ?
C12 C13 1.374(12) . ?
C12 H12A 0.9300 . ?
C13 C14 1.400(12) . ?
C13 C17 1.521(11) . ?
C14 C15 1.399(10) . ?
C14 H14A 0.9300 . ?
C15 C18 1.538(11) . ?
C16 H16A 0.9600 . ?
C16 H16B 0.9600 . ?
C16 H16C 0.9600 . ?
C17 H17A 0.9600 . ?
C17 H17B 0.9600 . ?
C17 H17C 0.9600 . ?
C18 H18A 0.9600 . ?
C18 H18B 0.9600 . ?
C18 H18C 0.9600 . ?
C19 C24 1.384(11) . ?
C19 C20 1.386(11) . ?
C20 C21 1.373(12) . ?
C20 C25 1.487(11) . ?
C21 C22 1.373(13) . ?
C21 H21A 0.9300 . ?
C22 C23 1.384(15) . ?
C22 C26 1.520(13) . ?
C23 C24 1.417(12) . ?
C23 H23A 0.9300 . ?
C24 C27 1.489(13) . ?
C25 H25A 0.9600 . ?
C25 H25B 0.9600 . ?
C25 H25C 0.9600 . ?
C26 H26A 0.9600 . ?
C26 H26B 0.9600 . ?
C26 H26C 0.9600 . ?
C27 H27A 0.9600 . ?
C27 H27B 0.9600 . ?
C27 H27C 0.9600 . ?
N4 C28 1.118(15) . ?
C28 C29 1.391(17) . ?
C29 H29A 0.9600 . ?
C29 H29B 0.9600 . ?
C29 H29C 0.9600 . ?
Hg1A N2A 2.387(6) . ?
Hg1A Cl1A 2.423(2) . ?
Hg1A Cl2A 2.445(2) . ?
Hg1A N3A 2.450(6) . ?
Hg1A N1A 2.498(6) . ?
N1A C1A 1.286(9) . ?
N1A C10A 1.446(9) . ?
N2A C2A 1.327(9) . ?
N2A C6A 1.355(9) . ?
N3A C7A 1.287(9) . ?
N3A C19A 1.426(10) . ?
C1A C2A 1.493(10) . ?
C1A C8A 1.509(10) . ?
C2A C3A 1.378(10) . ?
C3A C4A 1.396(11) . ?
C3A H3AA 0.9300 . ?
C4A C5A 1.378(11) . ?
C4A H4AA 0.9300 . ?
C5A C6A 1.385(9) . ?
C5A H5AA 0.9300 . ?
C6A C7A 1.522(10) . ?
C7A C9A 1.508(10) . ?
C8A H8AA 0.9600 . ?
C8A H8AB 0.9600 . ?
C8A H8AC 0.9600 . ?
C9A H9AA 0.9600 . ?
C9A H9AB 0.9600 . ?
C9A H9AC 0.9600 . ?
C10A C15A 1.379(10) . ?
C10A C11A 1.419(10) . ?
C11A C12A 1.357(10) . ?
C11A C16A 1.499(10) . ?
C12A C13A 1.362(11) . ?
C12A H12B 0.9300 . ?
C13A C14A 1.381(11) . ?
C13A C17A 1.525(10) . ?
C14A C15A 1.406(10) . ?
C14A H14B 0.9300 . ?
C15A C18A 1.506(11) . ?
C16A H16D 0.9600 . ?
C16A H16E 0.9600 . ?
C16A H16F 0.9600 . ?
C17A H17D 0.9600 . ?
C17A H17E 0.9600 . ?
C17A H17F 0.9600 . ?
C18A H18D 0.9600 . ?
C18A H18E 0.9600 . ?
C18A H18F 0.9600 . ?
C19A C20A 1.378(11) . ?
C19A C24A 1.413(11) . ?
C20A C21A 1.351(11) . ?
C20A C25A 1.526(10) . ?
C21A C22A 1.384(12) . ?
C21A H21B 0.9300 . ?
C22A C23A 1.403(14) . ?
C22A C26A 1.506(12) . ?
C23A C24A 1.419(12) . ?
C23A H23B 0.9300 . ?
C24A C27A 1.464(13) . ?
C25A H25D 0.9600 . ?
C25A H25E 0.9600 . ?
C25A H25F 0.9600 . ?
C26A H26D 0.9600 . ?
C26A H26E 0.9600 . ?
C26A H26F 0.9600 . ?
C27A H27D 0.9600 . ?
C27A H27E 0.9600 . ?
C27A H27F 0.9600 . ?
N4A C28A 1.120(14) . ?
C28A C29A 1.387(17) . ?
C29A H29D 0.9600 . ?
C29A H29E 0.9600 . ?
C29A H29F 0.9600 . ?
